data_4078990
loop_
_publ_author_name
'El Aziz, Youssef'
'Bassindale, Alan R.'
'Taylor, Peter G.'
'Horton, Peter N.'
'Stephenson, Richard A.'
'Hursthouse, Michael B.'

_publ_section_title
;
 Facile Synthesis of Novel Functionalized Silsesquioxane Nanostructures
 Containing an Encapsulated Fluoride Anion
;
_journal_issue 17
_journal_name_full Organometallics
_journal_page_first 6032
_journal_paper_doi 10.1021/om300277g
_journal_volume 31
_journal_year 2012
_chemical_formula_sum 'C40 H68 F N9 O12 Si8'
_chemical_formula_weight 1110.75
_chemical_name_systematic
; 
 ? 
;
_space_group_IT_number 15
_symmetry_cell_setting monoclinic
_symmetry_space_group_name_Hall '-C 2yc'
_symmetry_space_group_name_H-M 'C 1 2/c 1'
_atom_sites_solution_hydrogens geom
_atom_sites_solution_primary direct
_atom_sites_solution_secondary difmap
_audit_creation_method SHELXL-97
_cell_angle_alpha 90.00
_cell_angle_beta 93.831(2)
_cell_angle_gamma 90.00
_cell_formula_units_Z 4
_cell_length_a 26.4378(11)
_cell_length_b 8.7798(4)
_cell_length_c 26.8273(10)
_cell_measurement_reflns_used 3785
_cell_measurement_temperature 120(2)
_cell_measurement_theta_max 27.485
_cell_measurement_theta_min 2.910
_cell_volume 6213.2(4)
_computing_cell_refinement 'DENZO (Otwinowski & Minor, 1997) & COLLECT (Hooft, R.W.W., 1998)'
_computing_data_collection 'COLLECT (Hooft, R.W.W., 1998)'
_computing_data_reduction 'DENZO (Otwinowski & Minor, 1997) & COLLECT (Hooft, R.W.W., 1998)'
_computing_structure_refinement 'SHELXL-97 (Sheldrick, 1997)'
_computing_structure_solution 'SHELXS-97 (Sheldrick, 1990)'
_diffrn_ambient_temperature 120(2)
_diffrn_detector_area_resol_mean '4096x4096pixels / 62x62mm'
_diffrn_measured_fraction_theta_full 0.974
_diffrn_measured_fraction_theta_max 0.974
_diffrn_measurement_device_type 'Bruker-Nonius APEX II CCD camera on \k-goniostat'
_diffrn_measurement_method '\f & \w scans'
_diffrn_radiation_monochromator '10cm confocal mirrors'
_diffrn_radiation_source 'Bruker-Nonius FR591 rotating anode'
_diffrn_radiation_type MoK\a
_diffrn_radiation_wavelength 0.71073
_diffrn_reflns_av_R_equivalents 0.0483
_diffrn_reflns_av_sigmaI/netI 0.0462
_diffrn_reflns_limit_h_max 34
_diffrn_reflns_limit_h_min -29
_diffrn_reflns_limit_k_max 11
_diffrn_reflns_limit_k_min -11
_diffrn_reflns_limit_l_max 34
_diffrn_reflns_limit_l_min -34
_diffrn_reflns_number 26421
_diffrn_reflns_theta_full 27.71
_diffrn_reflns_theta_max 27.71
_diffrn_reflns_theta_min 2.91
_exptl_absorpt_coefficient_mu 0.232
_exptl_absorpt_correction_T_max 0.9963
_exptl_absorpt_correction_T_min 0.9639
_exptl_absorpt_correction_type multi-scan
_exptl_absorpt_process_details 'SADABS 2007/2 (Sheldrick, G.M., 2007)'
_exptl_crystal_colour colourless
_exptl_crystal_density_diffrn 1.187
_exptl_crystal_density_method 'not measured'
_exptl_crystal_description fragment
_exptl_crystal_F_000 2352
_exptl_crystal_size_max 0.16
_exptl_crystal_size_mid 0.12
_exptl_crystal_size_min 0.02
_platon_squeeze_details
;
;
_refine_diff_density_max 0.524
_refine_diff_density_min -0.312
_refine_diff_density_rms 0.082
_refine_ls_extinction_method none
_refine_ls_goodness_of_fit_ref 1.067
_refine_ls_hydrogen_treatment constr
_refine_ls_matrix_type full
_refine_ls_number_parameters 320
_refine_ls_number_reflns 7115
_refine_ls_number_restraints 0
_refine_ls_restrained_S_all 1.067
_refine_ls_R_factor_all 0.0673
_refine_ls_R_factor_gt 0.0541
_refine_ls_shift/su_max 0.001
_refine_ls_shift/su_mean 0.000
_refine_ls_structure_factor_coef Fsqd
_refine_ls_weighting_details 'calc w=1/[\s^2^(Fo^2^)+(0.0589P)^2^+15.8814P] where P=(Fo^2^+2Fc^2^)/3'
_refine_ls_weighting_scheme calc
_refine_ls_wR_factor_gt 0.1350
_refine_ls_wR_factor_ref 0.1436
_reflns_number_gt 5824
_reflns_number_total 7115
_reflns_threshold_expression >2sigma(I)
_cod_data_source_file om300277g_si_001.cif
_cod_data_source_block EY225
_cod_original_sg_symbol_H-M C2/c
_cod_database_code 4078990

loop_
_symmetry_equiv_pos_as_xyz
'x, y, z'
'-x, y, -z+1/2'
'x+1/2, y+1/2, z'
'-x+1/2, y+1/2, -z+1/2'
'-x, -y, -z'
'x, -y, z-1/2'
'-x+1/2, -y+1/2, -z'
'x+1/2, -y+1/2, z-1/2'

loop_
_atom_site_label
_atom_site_type_symbol
_atom_site_fract_x
_atom_site_fract_y
_atom_site_fract_z
_atom_site_U_iso_or_equiv
_atom_site_adp_type
_atom_site_occupancy
_atom_site_symmetry_multiplicity
_atom_site_calc_flag
_atom_site_refinement_flags
Si1 Si 0.19956(2) 0.90394(8) 0.06613(2) 0.01900(15) Uani 1 1 d .
F1 F 0.2500 0.7500 0.0000 0.0227(4) Uani 1 2 d S
O1 O 0.24676(6) 1.01210(19) 0.05310(6) 0.0208(3) Uani 1 1 d .
Si2 Si 0.29535(2) 1.01528(8) 0.01948(2) 0.01895(15) Uani 1 1 d .
O2 O 0.27963(6) 1.01379(19) -0.04007(6) 0.0218(3) Uani 1 1 d .
Si3 Si 0.25159(2) 0.90883(8) -0.08348(2) 0.01968(15) Uani 1 1 d .
O3 O 0.19205(6) 0.8786(2) -0.07562(6) 0.0220(4) Uani 1 1 d .
Si4 Si 0.15598(2) 0.79782(8) -0.03684(2) 0.01875(15) Uani 1 1 d .
O4 O 0.16016(6) 0.8748(2) 0.01830(6) 0.0213(3) Uani 1 1 d .
O5 O 0.16248(6) 0.61377(19) -0.03519(6) 0.0214(3) Uani 1 1 d .
O6 O 0.21826(6) 0.7480(2) 0.09415(6) 0.0220(3) Uani 1 1 d .
C11 C 0.16303(9) 1.0153(3) 0.11034(9) 0.0261(5) Uani 1 1 d .
H11A H 0.1475 1.1041 0.0924 0.031 Uiso 1 1 calc R
H11B H 0.1352 0.9510 0.1215 0.031 Uiso 1 1 calc R
N11 N 0.14409(11) 1.2611(4) 0.20906(10) 0.0526(7) Uani 1 1 d .
C12 C 0.19458(10) 1.0722(3) 0.15631(10) 0.0310(6) Uani 1 1 d .
H12A H 0.2059 0.9838 0.1771 0.037 Uiso 1 1 calc R
H12B H 0.2252 1.1242 0.1454 0.037 Uiso 1 1 calc R
C13 C 0.16654(11) 1.1776(4) 0.18668(10) 0.0370(6) Uani 1 1 d .
C21 C 0.32508(9) 1.2042(3) 0.03262(9) 0.0243(5) Uani 1 1 d .
H21A H 0.3025 1.2838 0.0174 0.029 Uiso 1 1 calc R
H21B H 0.3273 1.2208 0.0692 0.029 Uiso 1 1 calc R
N21 N 0.44853(13) 1.1107(5) 0.07369(19) 0.0951(16) Uani 1 1 d .
C22 C 0.37800(9) 1.2259(3) 0.01374(10) 0.0284(5) Uani 1 1 d .
H22A H 0.3790 1.1779 -0.0196 0.034 Uiso 1 1 calc R
H22B H 0.3845 1.3361 0.0098 0.034 Uiso 1 1 calc R
C23 C 0.41783(11) 1.1607(4) 0.04712(15) 0.0497(9) Uani 1 1 d .
C31 C 0.25234(10) 1.0258(3) -0.14120(9) 0.0271(5) Uani 1 1 d .
H31A H 0.2321 1.1189 -0.1364 0.032 Uiso 1 1 calc R
H31B H 0.2877 1.0585 -0.1452 0.032 Uiso 1 1 calc R
N31 N 0.29696(16) 0.7585(4) -0.22705(13) 0.0716(10) Uani 1 1 d .
C32 C 0.23205(13) 0.9488(4) -0.19031(10) 0.0428(7) Uani 1 1 d .
H32A H 0.2004 0.8934 -0.1843 0.051 Uiso 1 1 calc R
H32B H 0.2236 1.0285 -0.2156 0.051 Uiso 1 1 calc R
C33 C 0.26881(15) 0.8407(4) -0.21039(11) 0.0493(8) Uani 1 1 d .
C41 C 0.08954(8) 0.8394(3) -0.06002(9) 0.0240(5) Uani 1 1 d .
H41A H 0.0859 0.9502 -0.0660 0.029 Uiso 1 1 calc R
H41B H 0.0822 0.7868 -0.0923 0.029 Uiso 1 1 calc R
N41 N -0.03994(9) 0.8829(4) -0.05360(11) 0.0573(9) Uani 1 1 d .
C42 C 0.05060(9) 0.7891(4) -0.02350(11) 0.0367(7) Uani 1 1 d .
H42A H 0.0511 0.6766 -0.0206 0.044 Uiso 1 1 calc R
H42B H 0.0600 0.8321 0.0100 0.044 Uiso 1 1 calc R
C43 C -0.00073(10) 0.8395(4) -0.04015(11) 0.0401(7) Uani 1 1 d .
N51 N 0.0000 0.4882(3) -0.2500 0.0204(6) Uani 1 2 d S
C51 C -0.02027(9) 0.3862(3) -0.20997(9) 0.0235(5) Uani 1 1 d .
H51A H -0.0470 0.3196 -0.2258 0.028 Uiso 1 1 calc R
H51B H 0.0076 0.3197 -0.1963 0.028 Uiso 1 1 calc R
C52 C -0.04208(10) 0.4718(3) -0.16697(9) 0.0275(5) Uani 1 1 d .
H52A H -0.0645 0.5545 -0.1805 0.033 Uiso 1 1 calc R
H52B H -0.0141 0.5187 -0.1459 0.033 Uiso 1 1 calc R
C53 C -0.07222(10) 0.3655(4) -0.13510(10) 0.0336(6) Uani 1 1 d .
H53A H -0.1007 0.3204 -0.1560 0.040 Uiso 1 1 calc R
H53B H -0.0501 0.2814 -0.1222 0.040 Uiso 1 1 calc R
C54 C -0.09296(11) 0.4507(4) -0.09144(11) 0.0407(7) Uani 1 1 d .
H54A H -0.0647 0.4913 -0.0699 0.061 Uiso 1 1 calc R
H54B H -0.1130 0.3809 -0.0722 0.061 Uiso 1 1 calc R
H54C H -0.1145 0.5349 -0.1042 0.061 Uiso 1 1 calc R
C55 C 0.04191(9) 0.5894(3) -0.22714(9) 0.0217(5) Uani 1 1 d .
H55A H 0.0293 0.6423 -0.1979 0.026 Uiso 1 1 calc R
H55B H 0.0499 0.6680 -0.2519 0.026 Uiso 1 1 calc R
C56 C 0.09047(9) 0.5050(3) -0.21066(9) 0.0256(5) Uani 1 1 d .
H56A H 0.0820 0.4109 -0.1927 0.031 Uiso 1 1 calc R
H56B H 0.1084 0.4754 -0.2404 0.031 Uiso 1 1 calc R
C57 C 0.12484(10) 0.6044(3) -0.17677(10) 0.0316(6) Uani 1 1 d .
H57A H 0.1274 0.7067 -0.1920 0.038 Uiso 1 1 calc R
H57B H 0.1097 0.6166 -0.1442 0.038 Uiso 1 1 calc R
C58 C 0.17724(11) 0.5370(4) -0.16830(11) 0.0396(7) Uani 1 1 d .
H58A H 0.1749 0.4372 -0.1523 0.059 Uiso 1 1 calc R
H58B H 0.1984 0.6048 -0.1467 0.059 Uiso 1 1 calc R
H58C H 0.1924 0.5253 -0.2004 0.059 Uiso 1 1 calc R

loop_
_atom_site_aniso_label
_atom_site_aniso_U_11
_atom_site_aniso_U_22
_atom_site_aniso_U_33
_atom_site_aniso_U_23
_atom_site_aniso_U_13
_atom_site_aniso_U_12
Si1 0.0156(3) 0.0242(3) 0.0174(3) -0.0007(2) 0.0026(2) 0.0020(2)
F1 0.0194(9) 0.0274(10) 0.0214(9) 0.0016(8) 0.0026(7) 0.0013(8)
O1 0.0175(7) 0.0235(9) 0.0217(8) -0.0015(6) 0.0025(6) 0.0017(6)
Si2 0.0151(3) 0.0215(3) 0.0203(3) 0.0004(2) 0.0015(2) 0.0003(2)
O2 0.0196(8) 0.0235(9) 0.0224(8) 0.0040(7) 0.0025(6) -0.0007(6)
Si3 0.0177(3) 0.0246(3) 0.0167(3) 0.0033(2) 0.0017(2) 0.0011(2)
O3 0.0163(7) 0.0287(9) 0.0209(8) 0.0042(7) 0.0003(6) 0.0020(6)
Si4 0.0136(3) 0.0234(3) 0.0192(3) 0.0009(2) 0.0007(2) 0.0016(2)
O4 0.0149(7) 0.0290(9) 0.0200(8) -0.0023(7) 0.0014(6) 0.0033(6)
O5 0.0152(7) 0.0231(9) 0.0257(8) 0.0007(7) 0.0003(6) 0.0007(6)
O6 0.0213(8) 0.0283(9) 0.0168(7) 0.0022(7) 0.0042(6) 0.0011(7)
C11 0.0211(11) 0.0327(14) 0.0247(12) -0.0040(10) 0.0046(9) 0.0024(10)
N11 0.0562(17) 0.0632(19) 0.0397(14) -0.0150(14) 0.0122(13) 0.0165(15)
C12 0.0282(13) 0.0394(15) 0.0255(12) -0.0036(11) 0.0022(10) 0.0058(11)
C13 0.0387(15) 0.0466(18) 0.0257(13) -0.0049(12) 0.0035(11) 0.0061(13)
C21 0.0190(11) 0.0256(12) 0.0282(12) -0.0008(10) 0.0022(9) 0.0005(9)
N21 0.0394(18) 0.092(3) 0.148(4) 0.044(3) -0.038(2) -0.0061(18)
C22 0.0238(12) 0.0284(14) 0.0333(13) 0.0018(11) 0.0043(10) -0.0057(10)
C23 0.0222(14) 0.0458(19) 0.080(2) 0.0094(18) -0.0025(14) -0.0059(13)
C31 0.0269(12) 0.0300(14) 0.0244(12) 0.0096(10) 0.0027(9) 0.0005(10)
N31 0.115(3) 0.0483(19) 0.0547(19) 0.0027(16) 0.033(2) 0.002(2)
C32 0.0526(18) 0.0503(19) 0.0241(13) 0.0142(13) -0.0080(12) -0.0094(15)
C33 0.078(2) 0.0430(19) 0.0271(14) 0.0033(14) 0.0079(15) -0.0093(18)
C41 0.0179(10) 0.0293(13) 0.0245(11) -0.0030(10) -0.0002(9) 0.0049(9)
N41 0.0221(12) 0.091(3) 0.0595(18) 0.0238(17) 0.0058(12) 0.0082(14)
C42 0.0169(11) 0.0526(19) 0.0409(15) 0.0135(14) 0.0044(10) 0.0035(12)
C43 0.0212(13) 0.058(2) 0.0417(16) 0.0154(14) 0.0083(11) 0.0017(13)
N51 0.0210(13) 0.0189(14) 0.0216(13) 0.000 0.0032(10) 0.000
C51 0.0250(11) 0.0205(12) 0.0252(12) 0.0071(9) 0.0040(9) -0.0029(9)
C52 0.0293(12) 0.0333(14) 0.0200(11) 0.0018(10) 0.0033(9) -0.0030(11)
C53 0.0303(13) 0.0420(16) 0.0292(13) 0.0042(12) 0.0064(10) -0.0057(12)
C54 0.0360(15) 0.058(2) 0.0297(14) 0.0064(14) 0.0105(11) 0.0005(14)
C55 0.0241(11) 0.0191(11) 0.0222(11) -0.0012(9) 0.0032(9) -0.0019(9)
C56 0.0244(12) 0.0280(13) 0.0245(12) -0.0005(10) 0.0013(9) -0.0010(10)
C57 0.0277(13) 0.0432(16) 0.0237(12) -0.0061(11) 0.0002(10) -0.0010(11)
C58 0.0302(14) 0.0532(19) 0.0341(14) -0.0049(13) -0.0075(11) 0.0007(13)

loop_
_atom_type_symbol
_atom_type_description
_atom_type_scat_dispersion_real
_atom_type_scat_dispersion_imag
_atom_type_scat_source
C C 0.0033 0.0016 'International Tables Vol C Tables 4.2.6.8 and 6.1.1.4'
H H 0.0000 0.0000 'International Tables Vol C Tables 4.2.6.8 and 6.1.1.4'
N N 0.0061 0.0033 'International Tables Vol C Tables 4.2.6.8 and 6.1.1.4'
O O 0.0106 0.0060 'International Tables Vol C Tables 4.2.6.8 and 6.1.1.4'
F F 0.0171 0.0103 'International Tables Vol C Tables 4.2.6.8 and 6.1.1.4'
Si Si 0.0817 0.0704 'International Tables Vol C Tables 4.2.6.8 and 6.1.1.4'

loop_
_geom_angle_atom_site_label_1
_geom_angle_atom_site_label_2
_geom_angle_atom_site_label_3
_geom_angle
_geom_angle_site_symmetry_1
_geom_angle_site_symmetry_3
O4 Si1 O6 113.20(9) . .
O4 Si1 O1 112.62(9) . .
O6 Si1 O1 112.22(9) . .
O4 Si1 C11 104.77(10) . .
O6 Si1 C11 107.69(10) . .
O1 Si1 C11 105.62(11) . .
Si2 O1 Si1 141.23(11) . .
O1 Si2 O2 112.81(8) . .
O1 Si2 O5 113.56(9) . 7_565
O2 Si2 O5 112.06(9) . 7_565
O1 Si2 C21 104.54(10) . .
O2 Si2 C21 105.72(10) . .
O5 Si2 C21 107.38(10) 7_565 .
Si2 O2 Si3 141.66(11) . .
O3 Si3 O2 113.55(9) . .
O3 Si3 O6 112.04(9) . 7_565
O2 Si3 O6 113.64(9) . 7_565
O3 Si3 C31 105.24(10) . .
O2 Si3 C31 104.70(11) . .
O6 Si3 C31 106.77(11) 7_565 .
Si4 O3 Si3 140.53(11) . .
O3 Si4 O4 113.29(9) . .
O3 Si4 O5 112.75(9) . .
O4 Si4 O5 112.87(9) . .
O3 Si4 C41 106.42(10) . .
O4 Si4 C41 103.19(10) . .
O5 Si4 C41 107.46(10) . .
Si1 O4 Si4 142.13(11) . .
Si2 O5 Si4 140.32(11) 7_565 .
Si1 O6 Si3 140.41(11) . 7_565
C12 C11 Si1 114.14(17) . .
C12 C11 H11A 108.7 . .
Si1 C11 H11A 108.7 . .
C12 C11 H11B 108.7 . .
Si1 C11 H11B 108.7 . .
H11A C11 H11B 107.6 . .
C13 C12 C11 112.7(2) . .
C13 C12 H12A 109.0 . .
C11 C12 H12A 109.0 . .
C13 C12 H12B 109.0 . .
C11 C12 H12B 109.0 . .
H12A C12 H12B 107.8 . .
N11 C13 C12 178.1(3) . .
C22 C21 Si2 115.61(18) . .
C22 C21 H21A 108.4 . .
Si2 C21 H21A 108.4 . .
C22 C21 H21B 108.4 . .
Si2 C21 H21B 108.4 . .
H21A C21 H21B 107.4 . .
C23 C22 C21 112.8(2) . .
C23 C22 H22A 109.0 . .
C21 C22 H22A 109.0 . .
C23 C22 H22B 109.0 . .
C21 C22 H22B 109.0 . .
H22A C22 H22B 107.8 . .
N21 C23 C22 179.0(5) . .
C32 C31 Si3 116.5(2) . .
C32 C31 H31A 108.2 . .
Si3 C31 H31A 108.2 . .
C32 C31 H31B 108.2 . .
Si3 C31 H31B 108.2 . .
H31A C31 H31B 107.3 . .
C33 C32 C31 113.0(3) . .
C33 C32 H32A 109.0 . .
C31 C32 H32A 109.0 . .
C33 C32 H32B 109.0 . .
C31 C32 H32B 109.0 . .
H32A C32 H32B 107.8 . .
N31 C33 C32 178.4(4) . .
C42 C41 Si4 112.92(17) . .
C42 C41 H41A 109.0 . .
Si4 C41 H41A 109.0 . .
C42 C41 H41B 109.0 . .
Si4 C41 H41B 109.0 . .
H41A C41 H41B 107.8 . .
C43 C42 C41 111.4(2) . .
C43 C42 H42A 109.3 . .
C41 C42 H42A 109.3 . .
C43 C42 H42B 109.3 . .
C41 C42 H42B 109.3 . .
H42A C42 H42B 108.0 . .
N41 C43 C42 177.8(4) . .
C55 N51 C55 108.3(3) 2_554 .
C55 N51 C51 110.32(13) 2_554 .
C55 N51 C51 109.95(13) . .
C55 N51 C51 109.95(13) 2_554 2_554
C55 N51 C51 110.32(13) . 2_554
C51 N51 C51 108.0(3) . 2_554
C52 C51 N51 114.4(2) . .
C52 C51 H51A 108.7 . .
N51 C51 H51A 108.7 . .
C52 C51 H51B 108.7 . .
N51 C51 H51B 108.7 . .
H51A C51 H51B 107.6 . .
C51 C52 C53 111.2(2) . .
C51 C52 H52A 109.4 . .
C53 C52 H52A 109.4 . .
C51 C52 H52B 109.4 . .
C53 C52 H52B 109.4 . .
H52A C52 H52B 108.0 . .
C54 C53 C52 111.0(3) . .
C54 C53 H53A 109.4 . .
C52 C53 H53A 109.4 . .
C54 C53 H53B 109.4 . .
C52 C53 H53B 109.4 . .
H53A C53 H53B 108.0 . .
C53 C54 H54A 109.5 . .
C53 C54 H54B 109.5 . .
H54A C54 H54B 109.5 . .
C53 C54 H54C 109.5 . .
H54A C54 H54C 109.5 . .
H54B C54 H54C 109.5 . .
N51 C55 C56 114.3(2) . .
N51 C55 H55A 108.7 . .
C56 C55 H55A 108.7 . .
N51 C55 H55B 108.7 . .
C56 C55 H55B 108.7 . .
H55A C55 H55B 107.6 . .
C57 C56 C55 110.7(2) . .
C57 C56 H56A 109.5 . .
C55 C56 H56A 109.5 . .
C57 C56 H56B 109.5 . .
C55 C56 H56B 109.5 . .
H56A C56 H56B 108.1 . .
C58 C57 C56 111.8(2) . .
C58 C57 H57A 109.3 . .
C56 C57 H57A 109.3 . .
C58 C57 H57B 109.3 . .
C56 C57 H57B 109.3 . .
H57A C57 H57B 107.9 . .
C57 C58 H58A 109.5 . .
C57 C58 H58B 109.5 . .
H58A C58 H58B 109.5 . .
C57 C58 H58C 109.5 . .
H58A C58 H58C 109.5 . .
H58B C58 H58C 109.5 . .

loop_
_geom_bond_atom_site_label_1
_geom_bond_atom_site_label_2
_geom_bond_distance
_geom_bond_site_symmetry_2
Si1 O4 1.6181(16) .
Si1 O6 1.6234(18) .
Si1 O1 1.6246(17) .
Si1 C11 1.857(2) .
O1 Si2 1.6184(17) .
Si2 O2 1.6235(17) .
Si2 O5 1.6254(17) 7_565
Si2 C21 1.859(3) .
O2 Si3 1.6247(18) .
Si3 O3 1.6239(17) .
Si3 O6 1.6256(18) 7_565
Si3 C31 1.860(2) .
O3 Si4 1.6208(17) .
Si4 O4 1.6235(17) .
Si4 O5 1.6253(18) .
Si4 C41 1.860(2) .
O5 Si2 1.6254(17) 7_565
O6 Si3 1.6256(18) 7_565
C11 C12 1.526(3) .
C11 H11A 0.9900 .
C11 H11B 0.9900 .
N11 C13 1.139(4) .
C12 C13 1.466(4) .
C12 H12A 0.9900 .
C12 H12B 0.9900 .
C21 C22 1.531(3) .
C21 H21A 0.9900 .
C21 H21B 0.9900 .
N21 C23 1.132(5) .
C22 C23 1.454(4) .
C22 H22A 0.9900 .
C22 H22B 0.9900 .
C31 C32 1.545(4) .
C31 H31A 0.9900 .
C31 H31B 0.9900 .
N31 C33 1.149(5) .
C32 C33 1.485(5) .
C32 H32A 0.9900 .
C32 H32B 0.9900 .
C41 C42 1.533(3) .
C41 H41A 0.9900 .
C41 H41B 0.9900 .
N41 C43 1.140(4) .
C42 C43 1.469(4) .
C42 H42A 0.9900 .
C42 H42B 0.9900 .
N51 C55 1.517(3) 2_554
N51 C55 1.517(3) .
N51 C51 1.523(3) .
N51 C51 1.523(3) 2_554
C51 C52 1.522(4) .
C51 H51A 0.9900 .
C51 H51B 0.9900 .
C52 C53 1.526(4) .
C52 H52A 0.9900 .
C52 H52B 0.9900 .
C53 C54 1.523(4) .
C53 H53A 0.9900 .
C53 H53B 0.9900 .
C54 H54A 0.9800 .
C54 H54B 0.9800 .
C54 H54C 0.9800 .
C55 C56 1.522(3) .
C55 H55A 0.9900 .
C55 H55B 0.9900 .
C56 C57 1.518(3) .
C56 H56A 0.9900 .
C56 H56B 0.9900 .
C57 C58 1.510(4) .
C57 H57A 0.9900 .
C57 H57B 0.9900 .
C58 H58A 0.9800 .
C58 H58B 0.9800 .
C58 H58C 0.9800 .

loop_
_platon_squeeze_void_nr
_platon_squeeze_void_average_x
_platon_squeeze_void_average_y
_platon_squeeze_void_average_z
_platon_squeeze_void_volume
_platon_squeeze_void_count_electrons
_platon_squeeze_void_content
1 0.000 0.971 0.250 239 33 ' '
2 0.000 0.029 0.750 239 33 ' '
3 0.500 0.471 0.250 239 33 ' '
4 0.500 0.529 0.750 239 33 ' '
